data_4061535
loop_
_publ_author_name
'Sanchez-Barba, L. F.'
'Hughes, D. L.'
'Humphrey, S. M.'
'Bochmann, M.'

_publ_section_title
;
New bis(allyl)(diketiminato) and tris(allyl) lanthanide complexes and 
their reactivity in the polymerization of polar monomers
;
_journal_issue 15
_journal_name_full Organometallics
_journal_page_first 3792
_journal_page_last 3799
_journal_paper_doi 10.1021/om050309x
_journal_volume 24
_journal_year 2005
_chemical_formula_moiety '(C13 H23 O2 Sm)n'
_chemical_formula_structural {-Sm(C3H5)3-(dioxane)-}
_chemical_formula_sum 'C13 H23 O2 Sm'
_chemical_formula_weight 361.66
_space_group_IT_number 15
_symmetry_cell_setting monoclinic
_symmetry_space_group_name_Hall '-C 2yc'
_symmetry_space_group_name_H-M 'C 1 2/c 1'
_cell_angle_alpha 90.00
_cell_angle_beta 111.5527(10)
_cell_angle_gamma 90.00
_cell_formula_units_Z 4
_cell_length_a 14.1965(3)
_cell_length_b 7.8233(2)
_cell_length_c 13.6478(4)
_cell_measurement_temperature 180(1)
_cell_volume 1409.79(6)
_diffrn_ambient_temperature 180(1)
_exptl_crystal_density_diffrn 1.704
_cod_original_sg_symbol_H-M 'C 2/c'
_cod_database_code 4061535

loop_
_symmetry_equiv_pos_as_xyz
'x, y, z'
'-x, y, -z+1/2'
'x+1/2, y+1/2, z'
'-x+1/2, y+1/2, -z+1/2'
'-x, -y, -z'
'x, -y, z-1/2'
'-x+1/2, -y+1/2, -z'
'x+1/2, -y+1/2, z-1/2'

loop_
_atom_site_label
_atom_site_type_symbol
_atom_site_fract_x
_atom_site_fract_y
_atom_site_fract_z
_atom_site_U_iso_or_equiv
_atom_site_adp_type
_atom_site_occupancy
_atom_site_symmetry_multiplicity
_atom_site_calc_flag
_atom_site_refinement_flags
_atom_site_disorder_assembly
_atom_site_disorder_group
Sm Sm 0.5000 0.33952(3) 0.2500 0.02024(12) Uani 1 2 d S . .
O1 O 0.66699(16) 0.2674(3) 0.40232(19) 0.0281(5) Uani 1 1 d . . .
C11 C 0.7620(3) 0.3556(4) 0.4237(3) 0.0303(8) Uani 1 1 d . . .
H11A H 0.7499 0.4624 0.3850 0.036 Uiso 1 1 calc R . .
H11B H 0.8062 0.2860 0.4002 0.036 Uiso 1 1 calc R . .
C12 C 0.8121(3) 0.3907(5) 0.5389(3) 0.0302(8) Uani 1 1 d . . .
H12A H 0.8749 0.4523 0.5520 0.036 Uiso 1 1 calc R . .
H12B H 0.7683 0.4618 0.5621 0.036 Uiso 1 1 calc R . .
C31 C 0.5785(4) 0.6501(4) 0.3291(4) 0.0508(13) Uani 0.50 1 d P . .
H31A H 0.5483 0.5999 0.3720 0.061 Uiso 0.50 1 calc PR . .
H31B H 0.6469 0.6784 0.3566 0.061 Uiso 0.50 1 calc PR . .
C32 C 0.5259(8) 0.6803(8) 0.2320(9) 0.051(3) Uani 0.50 1 d P . .
H32 H 0.5620 0.7306 0.1949 0.062 Uiso 0.50 1 calc PR . .
C33 C 0.4215(4) 0.6501(4) 0.1709(4) 0.0508(13) Uani 0.50 1 d P . .
H33A H 0.3799 0.6002 0.2020 0.061 Uiso 0.50 1 calc PR . .
H33B H 0.3951 0.6804 0.1001 0.061 Uiso 0.50 1 calc PR . .
C41 C 0.5744(3) 0.0843(5) 0.1693(3) 0.0382(9) Uani 1 1 d . . .
H41A H 0.6135 0.0940 0.2406 0.046 Uiso 1 1 calc R . .
H41B H 0.5395 -0.0165 0.1431 0.046 Uiso 1 1 calc R . .
C42 C 0.5684(3) 0.2183(6) 0.1027(3) 0.0371(9) Uani 1 1 d . . .
H42 H 0.5284 0.2020 0.0321 0.044 Uiso 1 1 calc R . .
C43 C 0.6155(3) 0.3749(6) 0.1294(4) 0.0487(11) Uani 1 1 d . . .
H43A H 0.6564 0.3976 0.1990 0.058 Uiso 1 1 calc R . .
H43B H 0.6064 0.4577 0.0779 0.058 Uiso 1 1 calc R . .

loop_
_atom_site_aniso_label
_atom_site_aniso_U_11
_atom_site_aniso_U_22
_atom_site_aniso_U_33
_atom_site_aniso_U_23
_atom_site_aniso_U_13
_atom_site_aniso_U_12
Sm 0.02163(16) 0.01972(15) 0.01762(15) 0.000 0.00515(10) 0.000
O1 0.0211(12) 0.0297(12) 0.0269(14) 0.0068(11) 0.0012(10) -0.0037(10)
C11 0.0218(17) 0.039(2) 0.027(2) 0.0097(16) 0.0051(15) -0.0032(14)
C12 0.0207(17) 0.0264(16) 0.037(2) 0.0040(16) 0.0036(16) -0.0027(14)
C31 0.051(3) 0.028(2) 0.057(3) -0.008(2) 0.000(2) -0.0021(17)
C32 0.079(9) 0.018(3) 0.056(7) -0.009(4) 0.024(5) -0.008(4)
C33 0.051(3) 0.028(2) 0.057(3) 0.008(2) 0.000(2) 0.0021(17)
C41 0.0276(19) 0.048(2) 0.037(2) -0.0157(19) 0.0090(18) 0.0024(17)
C42 0.030(2) 0.062(2) 0.022(2) -0.0153(19) 0.0137(17) -0.0060(19)
C43 0.047(3) 0.074(3) 0.030(2) -0.005(2) 0.020(2) -0.021(2)

loop_
_geom_bond_atom_site_label_1
_geom_bond_atom_site_label_2
_geom_bond_distance
_geom_bond_site_symmetry_2
_geom_bond_publ_flag
Sm O1 2.577(2) 2_655 ?
Sm O1 2.577(2) . ?
Sm C41 2.678(4) 2_655 ?
Sm C41 2.678(4) . ?
Sm C42 2.705(4) 2_655 ?
Sm C42 2.705(4) . ?
Sm C32 2.715(7) . ?
Sm C32 2.715(7) 2_655 ?
Sm C31 2.725(4) . ?
Sm C33 2.725(4) 2_655 ?
Sm C33 2.725(4) . ?
Sm C31 2.725(4) 2_655 ?
O1 C12 1.445(4) 7_656 ?
O1 C11 1.446(4) . ?
C11 C12 1.494(5) . ?
C11 H11A 0.9700 . ?
C11 H11B 0.9700 . ?
C12 O1 1.445(4) 7_656 ?
C12 H12A 0.9700 . ?
C12 H12B 0.9700 . ?
C31 C32 1.281(12) . ?
C31 H31A 0.9300 . ?
C31 H31B 0.9300 . ?
C32 C33 1.428(12) . ?
C32 H32 0.9300 . ?
C33 H33A 0.9300 . ?
C33 H33B 0.9300 . ?
C41 C42 1.369(6) . ?
C41 H41A 0.9300 . ?
C41 H41B 0.9300 . ?
C42 C43 1.379(6) . ?
C42 H42 0.9300 . ?
C43 H43A 0.9300 . ?
C43 H43B 0.9300 . ?
